data_4306499
loop_
_publ_author_name
'Haitao Zhang'
'Bo Li'
'Jinyu Sun'
'Rodolphe Cl\'erac'
'Evgeny V. Dikarev'

_publ_section_title
;
Fluorinated \b-Diketonates of the First Row Divalent Transition Metals: New
Approach to the Synthesis of Unsolvated Species
;
_journal_name_full 'Inorganic Chemistry'
_journal_page_first 10046
_journal_page_last 10052
_journal_paper_doi 10.1021/ic801320p
_journal_volume 47
_journal_year 2008
_chemical_formula_moiety
;
Ni3 (C F3 C O C H C O C F3)6
;
_chemical_formula_sum 'C30 H6 F36 Ni3 O12'
_chemical_formula_weight 1418.48
_chemical_melting_point ?
_chemical_name_systematic
; 
 hexa(hexafluoroacetylacetonate)-trinickel(II,II,II)
;
_space_group_IT_number 14
_symmetry_cell_setting monoclinic
_symmetry_space_group_name_Hall '-P 2yn'
_symmetry_space_group_name_H-M 'P 1 21/n 1'
_atom_sites_solution_hydrogens difmap
_atom_sites_solution_primary direct
_atom_sites_solution_secondary difmap
_audit_creation_method SHELXL-97
_cell_angle_alpha 90.00
_cell_angle_beta 96.33(3)
_cell_angle_gamma 90.00
_cell_formula_units_Z 4
_cell_length_a 13.515(3)
_cell_length_b 16.995(3)
_cell_length_c 20.016(4)
_cell_measurement_reflns_used 7125
_cell_measurement_temperature 120(2)
_cell_measurement_theta_max 26.01
_cell_measurement_theta_min 2.37
_cell_volume 4569.4(16)
_computing_cell_refinement 'SMART, SAINT'
_computing_data_collection SMART
_computing_data_reduction SAINT
_computing_molecular_graphics 'SHELXP-93 (sheldrick, 1993)'
_computing_publication_material 'SHELXCIF-93 (sheldrick, 1993)'
_computing_structure_refinement 'SHELXL-97 (Sheldrick, 1997)'
_computing_structure_solution 'SHELXS-97 (Sheldrick, 1990)'
_diffrn_ambient_temperature 120(2)
_diffrn_measured_fraction_theta_full 0.998
_diffrn_measured_fraction_theta_max 0.998
_diffrn_measurement_device_type 'Bruker SMART APEX CCD'
_diffrn_measurement_method '0.3 deg wide \w exposures'
_diffrn_radiation_monochromator graphite
_diffrn_radiation_source 'fine-focus sealed tube'
_diffrn_radiation_type MoK\a
_diffrn_radiation_wavelength 0.71073
_diffrn_reflns_av_R_equivalents 0.0333
_diffrn_reflns_av_sigmaI/netI 0.0294
_diffrn_reflns_limit_h_max 16
_diffrn_reflns_limit_h_min -16
_diffrn_reflns_limit_k_max 20
_diffrn_reflns_limit_k_min -20
_diffrn_reflns_limit_l_max 24
_diffrn_reflns_limit_l_min -24
_diffrn_reflns_number 34650
_diffrn_reflns_theta_full 26.03
_diffrn_reflns_theta_max 26.03
_diffrn_reflns_theta_min 1.93
_diffrn_standards_decay_% 0
_diffrn_standards_interval_count na
_diffrn_standards_interval_time na
_diffrn_standards_number 'none (area detector data)'
_exptl_absorpt_coefficient_mu 1.427
_exptl_absorpt_correction_T_max 0.7634
_exptl_absorpt_correction_T_min 0.6350
_exptl_absorpt_correction_type 'multi-scan (SADABS)'
_exptl_crystal_colour green
_exptl_crystal_density_diffrn 2.062
_exptl_crystal_density_meas ?
_exptl_crystal_density_method .
_exptl_crystal_description block
_exptl_crystal_F_000 2760
_exptl_crystal_size_max 0.35
_exptl_crystal_size_mid 0.21
_exptl_crystal_size_min 0.20
_refine_diff_density_max 1.079
_refine_diff_density_min -0.895
_refine_diff_density_rms 0.094
_refine_ls_extinction_coef noref
_refine_ls_extinction_method none
_refine_ls_goodness_of_fit_ref 1.058
_refine_ls_hydrogen_treatment refall
_refine_ls_matrix_type full
_refine_ls_number_parameters 817
_refine_ls_number_reflns 8997
_refine_ls_number_restraints 126
_refine_ls_restrained_S_all 1.132
_refine_ls_R_factor_all 0.0605
_refine_ls_R_factor_gt 0.0529
_refine_ls_shift/su_max 0.001
_refine_ls_shift/su_mean 0.000
_refine_ls_structure_factor_coef Fsqd
_refine_ls_weighting_details 'calc w=1/[\s^2^(Fo^2^)+(0.0641P)^2^+12.6088P] where P=(Fo^2^+2Fc^2^)/3'
_refine_ls_weighting_scheme calc
_refine_ls_wR_factor_gt 0.1345
_refine_ls_wR_factor_ref 0.1414
_reflns_number_gt 7790
_reflns_number_total 8997
_reflns_threshold_expression >2sigma(I)
_cod_data_source_file ic801320p_si_001_5.cif
_cod_data_source_block Ni3(CF3COCHCOCF3)6_(4a)
_cod_depositor_comments
;
The following automatic conversions were performed:

'_chemical_melting_point' value 'not measured' was changed to '?' -
the value is undefined or not given.

Automatic conversion script
Id: cif_fix_values 1646 2011-03-28 12:23:43Z adriana 
;
_cod_database_code 4306499

loop_
_symmetry_equiv_pos_as_xyz
'x, y, z'
'-x+1/2, y+1/2, -z+1/2'
'-x, -y, -z'
'x-1/2, -y-1/2, z-1/2'

loop_
_atom_site_label
_atom_site_type_symbol
_atom_site_fract_x
_atom_site_fract_y
_atom_site_fract_z
_atom_site_U_iso_or_equiv
_atom_site_adp_type
_atom_site_occupancy
_atom_site_symmetry_multiplicity
_atom_site_calc_flag
_atom_site_refinement_flags
_atom_site_disorder_assembly
_atom_site_disorder_group
Ni1 Ni 0.81453(4) 0.05987(3) 0.13627(2) 0.02897(14) Uani 1 1 d . . .
Ni2 Ni 0.78131(4) 0.17109(3) 0.02836(2) 0.02750(14) Uani 1 1 d . . .
Ni3 Ni 0.73043(4) 0.28405(3) -0.07764(3) 0.03314(15) Uani 1 1 d . . .
O1 O 0.7564(2) 0.07292(18) 0.22282(14) 0.0349(6) Uani 1 1 d . A .
O2 O 0.69192(19) 0.10752(16) 0.08596(13) 0.0295(6) Uani 1 1 d . A .
O3 O 0.9445(2) 0.02390(19) 0.17536(14) 0.0378(7) Uani 1 1 d . B .
O4 O 0.7597(2) -0.04680(17) 0.12668(14) 0.0347(6) Uani 1 1 d . B .
O5 O 0.8655(2) 0.17650(17) 0.11620(13) 0.0330(6) Uani 1 1 d . . .
O6 O 0.8819(2) 0.22766(17) -0.02016(14) 0.0356(6) Uani 1 1 d . C .
O7 O 0.84299(19) 0.06318(15) 0.02334(13) 0.0278(5) Uani 1 1 d . . .
O8 O 0.7063(2) 0.16092(15) -0.06269(13) 0.0294(6) Uani 1 1 d . D .
O9 O 0.7156(2) 0.28023(16) 0.02092(14) 0.0350(6) Uani 1 1 d . . .
O10 O 0.5900(2) 0.31967(18) -0.09662(16) 0.0422(7) Uani 1 1 d . E .
O11 O 0.7773(3) 0.39288(17) -0.07003(15) 0.0410(7) Uani 1 1 d . F .
O12 O 0.7664(2) 0.27202(17) -0.16822(14) 0.0375(7) Uani 1 1 d . F .
C1 C 0.6319(3) 0.0612(3) 0.2960(2) 0.0408(10) Uani 1 1 d D A 1
F1 F 0.7081(5) 0.0573(7) 0.3440(4) 0.0290(18) Uiso 0.40 1 d PD A 1
F2 F 0.5819(8) -0.0085(5) 0.2952(4) 0.0337(17) Uiso 0.40 1 d PD A 1
F3 F 0.5709(7) 0.1193(5) 0.3114(4) 0.0347(16) Uiso 0.40 1 d PD A 1
F1X F 0.6964(8) 0.0845(7) 0.3442(5) 0.052(4) Uiso 0.30 1 d PD A 2
F2X F 0.6141(11) -0.0178(6) 0.2998(7) 0.064(4) Uiso 0.30 1 d PD A 2
F3X F 0.5447(8) 0.0925(8) 0.3046(6) 0.055(3) Uiso 0.30 1 d PD A 2
F1Y F 0.7049(8) 0.0339(8) 0.3398(6) 0.050(4) Uiso 0.30 1 d PD A 3
F2Y F 0.5553(8) 0.0164(7) 0.2959(5) 0.050(3) Uiso 0.30 1 d PD A 3
F3Y F 0.6032(11) 0.1316(7) 0.3193(7) 0.068(5) Uiso 0.30 1 d PD A 3
C2 C 0.6650(3) 0.0754(2) 0.2256(2) 0.0325(8) Uani 1 1 d . . .
C3 C 0.5888(3) 0.0881(2) 0.1727(2) 0.0340(9) Uani 1 1 d . A .
H3 H 0.524(4) 0.089(3) 0.183(2) 0.036(12) Uiso 1 1 d . . .
C4 C 0.6061(3) 0.1044(2) 0.1082(2) 0.0310(8) Uani 1 1 d . . .
C5 C 0.5195(3) 0.1213(3) 0.0549(2) 0.0409(10) Uani 1 1 d . A .
F4 F 0.43315(19) 0.1005(2) 0.07249(15) 0.0627(9) Uani 1 1 d . . .
F5 F 0.5298(2) 0.0801(3) -0.00140(16) 0.0744(10) Uani 1 1 d . . .
F6 F 0.5183(3) 0.1943(2) 0.0353(2) 0.0872(13) Uani 1 1 d . . .
C6 C 1.0644(5) -0.0618(4) 0.2301(3) 0.0733(19) Uani 1 1 d D B 1
F7 F 1.0639(6) -0.1089(5) 0.2827(4) 0.0419(18) Uiso 0.40 1 d PD B 1
F8 F 1.1151(11) -0.1042(8) 0.1846(7) 0.095(5) Uiso 0.40 1 d PD B 1
F9 F 1.1169(8) 0.0003(5) 0.2429(6) 0.071(3) Uiso 0.40 1 d PD B 1
F7X F 1.0919(15) -0.1208(9) 0.2606(10) 0.071(5) Uiso 0.20 1 d PD B 2
F8X F 1.1374(15) -0.0254(14) 0.2015(11) 0.084(8) Uiso 0.20 1 d PD B 2
F9X F 1.0688(13) -0.0032(9) 0.2899(8) 0.069(4) Uiso 0.20 1 d PD B 2
F7Y F 1.0747(8) -0.0810(7) 0.2899(4) 0.065(3) Uiso 0.40 1 d PD B 3
F8Y F 1.1069(7) -0.1246(6) 0.1917(4) 0.050(2) Uiso 0.40 1 d PD B 3
F9Y F 1.1298(5) -0.0030(5) 0.2181(5) 0.0350(16) Uiso 0.40 1 d PD B 3
C7 C 0.9599(3) -0.0457(3) 0.1961(2) 0.0431(11) Uani 1 1 d . . .
C8 C 0.8958(4) -0.1092(3) 0.1911(2) 0.0444(11) Uani 1 1 d . B .
H8 H 0.920(4) -0.159(3) 0.210(3) 0.047(14) Uiso 1 1 d . . .
C9 C 0.8009(3) -0.1050(3) 0.1573(2) 0.0384(9) Uani 1 1 d . . .
C10 C 0.7351(4) -0.1781(3) 0.1542(3) 0.0515(12) Uani 1 1 d D B 1
F10 F 0.7952(9) -0.2378(6) 0.1850(7) 0.049(3) Uiso 0.33 1 d PD B 1
F11 F 0.6993(11) -0.1950(7) 0.0906(4) 0.037(2) Uiso 0.33 1 d PD B 1
F12 F 0.6608(10) -0.1636(7) 0.1930(8) 0.038(3) Uiso 0.33 1 d PD B 1
F10X F 0.7648(10) -0.2375(6) 0.1937(6) 0.059(3) Uiso 0.33 1 d PD B 2
F11X F 0.7306(10) -0.2082(8) 0.0917(5) 0.069(4) Uiso 0.33 1 d PD B 2
F12X F 0.6445(7) -0.1663(7) 0.1690(7) 0.061(4) Uiso 0.33 1 d PD B 2
F10Y F 0.7765(8) -0.2481(5) 0.1645(5) 0.044(2) Uiso 0.33 1 d PD B 3
F11Y F 0.6700(9) -0.1828(7) 0.0984(5) 0.057(4) Uiso 0.33 1 d PD B 3
F12Y F 0.6759(11) -0.1688(11) 0.2047(7) 0.079(8) Uiso 0.33 1 d PD B 3
C11 C 0.9959(4) 0.2177(4) 0.1982(3) 0.0565(14) Uani 1 1 d . . .
F13 F 1.0787(2) 0.1739(3) 0.20580(17) 0.0826(12) Uani 1 1 d . . .
F14 F 0.9364(2) 0.1905(2) 0.24060(14) 0.0675(10) Uani 1 1 d . . .
F15 F 1.0210(4) 0.2897(3) 0.2147(2) 0.1099(17) Uani 1 1 d . . .
C12 C 0.9470(3) 0.2144(3) 0.1255(2) 0.0376(9) Uani 1 1 d . . .
C13 C 0.9958(4) 0.2525(3) 0.0773(2) 0.0411(10) Uani 1 1 d . C .
H13 H 1.049(4) 0.273(3) 0.091(3) 0.044(14) Uiso 1 1 d . . .
C14 C 0.9623(3) 0.2550(2) 0.0092(2) 0.0388(10) Uani 1 1 d . . .
C15 C 1.0280(4) 0.2960(3) -0.0385(3) 0.0481(12) Uani 1 1 d D C 1
F16 F 1.1245(6) 0.3001(8) -0.0105(6) 0.038(3) Uiso 0.40 1 d PD C 1
F17 F 0.9990(11) 0.3708(5) -0.0483(8) 0.037(3) Uiso 0.40 1 d PD C 1
F18 F 1.0246(7) 0.2560(5) -0.0964(4) 0.0365(16) Uiso 0.40 1 d PD C 1
F16X F 1.1181(7) 0.2804(7) -0.0313(6) 0.051(3) Uiso 0.30 1 d PD C 2
F17X F 1.0110(15) 0.3724(7) -0.0381(10) 0.066(8) Uiso 0.30 1 d PD C 2
F18X F 0.9921(7) 0.2774(5) -0.1070(4) 0.035(2) Uiso 0.30 1 d PD C 2
F16Y F 1.1206(10) 0.3134(10) -0.0025(8) 0.060(7) Uiso 0.30 1 d PD C 3
F17Y F 0.9930(9) 0.3587(6) -0.0643(6) 0.044(4) Uiso 0.30 1 d PD C 3
F18Y F 1.0564(8) 0.2419(6) -0.0810(5) 0.045(3) Uiso 0.30 1 d PD C 3
C16 C 0.8701(3) -0.0645(2) -0.0197(2) 0.0335(9) Uani 1 1 d . . .
F19 F 0.8058(2) -0.12296(16) -0.01831(17) 0.0558(7) Uani 1 1 d . . .
F20 F 0.9356(2) -0.07081(16) 0.03435(13) 0.0461(6) Uani 1 1 d . . .
F21 F 0.9194(2) -0.07415(17) -0.07316(13) 0.0512(7) Uani 1 1 d . . .
C17 C 0.8174(3) 0.0158(2) -0.02386(18) 0.0276(8) Uani 1 1 d . . .
C18 C 0.7493(3) 0.0276(3) -0.08033(19) 0.0309(8) Uani 1 1 d . D .
H18 H 0.735(4) -0.015(3) -0.107(3) 0.048(14) Uiso 1 1 d . . .
C19 C 0.6999(3) 0.0972(2) -0.09644(19) 0.0297(8) Uani 1 1 d . . .
C20 C 0.6285(3) 0.1007(3) -0.1615(2) 0.0366(9) Uani 1 1 d D D 1
F22 F 0.6810(5) 0.1180(5) -0.2144(3) 0.0235(14) Uiso 0.40 1 d PD D 1
F23 F 0.5584(6) 0.1541(6) -0.1579(4) 0.0351(17) Uiso 0.40 1 d PD D 1
F24 F 0.5831(6) 0.0324(4) -0.1752(4) 0.0396(16) Uiso 0.40 1 d PD D 1
F22X F 0.6647(8) 0.0898(7) -0.2139(5) 0.051(3) Uiso 0.30 1 d PD D 2
F23X F 0.5819(7) 0.1747(5) -0.1650(5) 0.034(2) Uiso 0.30 1 d PD D 2
F24X F 0.5503(7) 0.0518(6) -0.1538(5) 0.049(2) Uiso 0.30 1 d PD D 2
F22Y F 0.6625(8) 0.1416(7) -0.2087(5) 0.048(3) Uiso 0.30 1 d PD D 3
F23Y F 0.5404(7) 0.1210(7) -0.1511(5) 0.047(3) Uiso 0.30 1 d PD D 3
F24Y F 0.6169(6) 0.0237(4) -0.1899(4) 0.0263(17) Uiso 0.30 1 d PD D 3
C21 C 0.6814(5) 0.3368(3) 0.1232(3) 0.0538(13) Uani 1 1 d . . .
F25 F 0.7793(3) 0.3528(2) 0.13859(17) 0.0839(12) Uani 1 1 d . . .
F26 F 0.6662(3) 0.27006(18) 0.15470(14) 0.0657(9) Uani 1 1 d . . .
F27 F 0.6327(4) 0.3934(2) 0.14890(17) 0.0915(14) Uani 1 1 d . . .
C22 C 0.6566(4) 0.3276(2) 0.0471(2) 0.0407(10) Uani 1 1 d . . .
C23 C 0.5777(4) 0.3669(3) 0.0146(3) 0.0478(12) Uani 1 1 d . E .
H23 H 0.540(5) 0.393(4) 0.041(3) 0.065(17) Uiso 1 1 d . . .
C24 C 0.5473(4) 0.3566(3) -0.0548(3) 0.0466(11) Uani 1 1 d . . .
C25 C 0.4495(5) 0.3942(3) -0.0854(4) 0.0707(17) Uani 1 1 d D E 1
F28 F 0.3970(7) 0.3522(5) -0.1291(5) 0.0348(18) Uiso 0.40 1 d PD E 1
F29 F 0.4771(7) 0.4644(6) -0.1119(6) 0.074(3) Uiso 0.40 1 d PD E 1
F30 F 0.3964(8) 0.4195(8) -0.0340(5) 0.075(3) Uiso 0.40 1 d PD E 1
F28X F 0.3868(8) 0.3440(6) -0.1111(6) 0.074(5) Uiso 0.40 1 d PD E 2
F29X F 0.4720(7) 0.4439(5) -0.1426(5) 0.066(2) Uiso 0.40 1 d PD E 2
F30X F 0.4131(7) 0.4467(6) -0.0479(5) 0.0494(19) Uiso 0.40 1 d PD E 2
F28Y F 0.4154(14) 0.3748(13) -0.1432(7) 0.064(6) Uiso 0.20 1 d PD E 3
F29Y F 0.4371(13) 0.4675(8) -0.0723(9) 0.054(4) Uiso 0.20 1 d PD E 3
F30Y F 0.3727(12) 0.3606(11) -0.0426(8) 0.066(4) Uiso 0.20 1 d PD E 3
C26 C 0.8222(5) 0.5192(3) -0.1019(3) 0.0561(14) Uani 1 1 d D F 1
F31 F 0.8961(6) 0.5250(4) -0.0528(4) 0.0535(15) Uiso 0.50 1 d PD F 1
F32 F 0.7371(5) 0.5510(4) -0.0802(5) 0.0560(16) Uiso 0.50 1 d PD F 1
F33 F 0.8422(7) 0.5622(4) -0.1541(3) 0.0508(16) Uiso 0.50 1 d PD F 1
F31X F 0.9217(9) 0.5260(9) -0.0794(9) 0.066(4) Uiso 0.25 1 d PD F 2
F32X F 0.7742(11) 0.5476(8) -0.0553(7) 0.057(3) Uiso 0.25 1 d PD F 2
F33X F 0.7979(10) 0.5675(6) -0.1553(5) 0.043(3) Uiso 0.25 1 d PD F 2
F31Y F 0.8537(11) 0.5323(8) -0.0385(5) 0.054(3) Uiso 0.25 1 d PD F 3
F32Y F 0.7413(11) 0.5607(11) -0.1122(11) 0.095(6) Uiso 0.25 1 d PD F 3
F33Y F 0.8884(11) 0.5509(8) -0.1430(7) 0.058(3) Uiso 0.25 1 d PD F 3
C27 C 0.8005(3) 0.4326(3) -0.1193(2) 0.0400(10) Uani 1 1 d . . .
C28 C 0.8095(3) 0.4060(3) -0.1841(2) 0.0391(10) Uani 1 1 d . F .
H28 H 0.826(4) 0.439(3) -0.217(2) 0.038(12) Uiso 1 1 d . . .
C29 C 0.7946(3) 0.3284(3) -0.2024(2) 0.0351(9) Uani 1 1 d . . .
C30 C 0.8194(4) 0.3035(3) -0.2725(2) 0.0446(11) Uani 1 1 d . F .
F34 F 0.8042(3) 0.3615(2) -0.31704(15) 0.0756(11) Uani 1 1 d . . .
F35 F 0.7674(2) 0.24212(18) -0.29670(13) 0.0512(7) Uani 1 1 d . . .
F36 F 0.9155(2) 0.2835(2) -0.26965(17) 0.0636(9) Uani 1 1 d . . .

loop_
_atom_site_aniso_label
_atom_site_aniso_U_11
_atom_site_aniso_U_22
_atom_site_aniso_U_33
_atom_site_aniso_U_23
_atom_site_aniso_U_13
_atom_site_aniso_U_12
Ni1 0.0261(3) 0.0347(3) 0.0264(3) 0.00310(19) 0.00406(19) 0.00046(19)
Ni2 0.0327(3) 0.0275(3) 0.0222(2) 0.00075(18) 0.00244(19) -0.00470(19)
Ni3 0.0446(3) 0.0277(3) 0.0277(3) 0.00359(19) 0.0067(2) -0.0024(2)
O1 0.0334(15) 0.0421(16) 0.0303(14) 0.0009(12) 0.0077(11) -0.0016(12)
O2 0.0275(13) 0.0326(14) 0.0287(13) 0.0035(11) 0.0053(11) 0.0002(11)
O3 0.0287(14) 0.0547(19) 0.0301(15) 0.0055(13) 0.0035(11) 0.0024(13)
O4 0.0342(15) 0.0345(15) 0.0355(15) 0.0053(12) 0.0051(12) 0.0007(12)
O5 0.0356(15) 0.0377(15) 0.0258(13) -0.0036(11) 0.0028(11) -0.0087(12)
O6 0.0433(16) 0.0334(15) 0.0312(14) -0.0003(12) 0.0081(12) -0.0110(13)
O7 0.0273(13) 0.0323(14) 0.0236(13) 0.0013(11) 0.0029(10) -0.0016(11)
O8 0.0342(14) 0.0286(14) 0.0252(13) 0.0024(11) 0.0022(11) -0.0032(11)
O9 0.0480(17) 0.0283(14) 0.0302(14) 0.0012(11) 0.0105(12) -0.0015(12)
O10 0.0518(18) 0.0310(15) 0.0428(17) 0.0003(13) 0.0005(14) 0.0058(13)
O11 0.062(2) 0.0297(15) 0.0313(15) 0.0017(12) 0.0056(14) -0.0077(14)
O12 0.0495(17) 0.0327(15) 0.0310(15) 0.0027(12) 0.0074(13) -0.0027(13)
C1 0.038(2) 0.051(3) 0.035(2) 0.0001(19) 0.0110(18) 0.000(2)
C2 0.035(2) 0.032(2) 0.032(2) -0.0008(16) 0.0084(16) -0.0015(16)
C3 0.030(2) 0.036(2) 0.038(2) 0.0030(17) 0.0119(17) 0.0017(17)
C4 0.0288(19) 0.0278(19) 0.037(2) 0.0032(16) 0.0056(16) -0.0013(15)
C5 0.034(2) 0.044(2) 0.044(2) 0.010(2) 0.0034(18) 0.0004(19)
F4 0.0281(13) 0.102(3) 0.0573(18) 0.0260(17) 0.0021(12) -0.0032(15)
F5 0.0509(18) 0.119(3) 0.0505(18) -0.0147(19) -0.0083(15) 0.0070(19)
F6 0.068(2) 0.062(2) 0.121(3) 0.045(2) -0.039(2) -0.0107(17)
C6 0.055(3) 0.102(5) 0.063(4) 0.038(4) 0.003(3) 0.017(3)
C7 0.039(2) 0.061(3) 0.030(2) 0.015(2) 0.0101(18) 0.011(2)
C8 0.046(3) 0.049(3) 0.040(2) 0.017(2) 0.011(2) 0.014(2)
C9 0.044(2) 0.041(2) 0.032(2) 0.0047(18) 0.0139(18) 0.0062(19)
C10 0.059(3) 0.041(3) 0.057(3) 0.016(2) 0.016(2) 0.002(2)
C11 0.053(3) 0.077(4) 0.038(3) -0.018(2) -0.001(2) -0.021(3)
F13 0.0450(18) 0.148(4) 0.0506(19) -0.006(2) -0.0115(14) -0.005(2)
F14 0.0567(18) 0.119(3) 0.0262(14) -0.0137(16) 0.0016(13) -0.0173(18)
F15 0.164(5) 0.097(3) 0.063(2) -0.037(2) -0.014(3) -0.059(3)
C12 0.035(2) 0.043(2) 0.035(2) -0.0119(18) 0.0050(17) -0.0078(18)
C13 0.038(2) 0.039(2) 0.047(3) -0.011(2) 0.008(2) -0.0138(19)
C14 0.043(2) 0.030(2) 0.046(2) -0.0058(18) 0.0151(19) -0.0060(18)
C15 0.051(3) 0.041(3) 0.055(3) -0.006(2) 0.018(2) -0.012(2)
C16 0.033(2) 0.039(2) 0.028(2) 0.0002(16) 0.0048(16) 0.0059(17)
F19 0.0518(16) 0.0322(14) 0.083(2) 0.0052(14) 0.0044(15) 0.0006(12)
F20 0.0498(15) 0.0524(16) 0.0349(13) 0.0031(11) -0.0007(11) 0.0204(12)
F21 0.0600(17) 0.0593(17) 0.0365(14) 0.0005(12) 0.0153(12) 0.0244(14)
C17 0.0265(18) 0.034(2) 0.0239(18) 0.0012(15) 0.0085(14) -0.0004(15)
C18 0.033(2) 0.036(2) 0.0232(18) -0.0048(16) -0.0004(15) -0.0018(16)
C19 0.0283(18) 0.036(2) 0.0253(18) 0.0015(16) 0.0040(15) -0.0051(16)
C20 0.034(2) 0.040(2) 0.034(2) 0.0005(18) -0.0026(17) -0.0023(18)
C21 0.091(4) 0.032(2) 0.040(3) -0.006(2) 0.016(3) 0.000(2)
F25 0.114(3) 0.090(3) 0.0469(19) -0.0219(18) 0.0019(19) -0.031(2)
F26 0.118(3) 0.0433(16) 0.0377(15) 0.0041(12) 0.0151(17) -0.0028(17)
F27 0.168(4) 0.063(2) 0.0465(18) -0.0083(16) 0.027(2) 0.043(2)
C22 0.063(3) 0.024(2) 0.038(2) -0.0011(17) 0.016(2) -0.0020(19)
C23 0.065(3) 0.028(2) 0.053(3) -0.004(2) 0.021(2) 0.007(2)
C24 0.055(3) 0.027(2) 0.057(3) -0.004(2) 0.005(2) 0.004(2)
C25 0.073(4) 0.044(3) 0.095(5) -0.014(3) 0.005(3) 0.021(3)
C26 0.084(4) 0.038(3) 0.045(3) 0.010(2) 0.000(3) -0.014(3)
C27 0.047(2) 0.034(2) 0.038(2) 0.0089(18) 0.0003(19) -0.0028(18)
C28 0.046(2) 0.037(2) 0.034(2) 0.0127(18) 0.0048(18) -0.0032(19)
C29 0.035(2) 0.038(2) 0.032(2) 0.0059(17) 0.0048(17) 0.0001(17)
C30 0.051(3) 0.047(3) 0.037(2) 0.004(2) 0.013(2) -0.001(2)
F34 0.135(3) 0.059(2) 0.0375(16) 0.0147(14) 0.0291(18) 0.010(2)
F35 0.0543(16) 0.0629(18) 0.0378(14) -0.0102(13) 0.0113(12) -0.0078(14)
F36 0.0454(16) 0.083(2) 0.066(2) -0.0132(17) 0.0222(15) -0.0038(15)

loop_
_atom_type_symbol
_atom_type_description
_atom_type_scat_dispersion_real
_atom_type_scat_dispersion_imag
_atom_type_scat_source
C C 0.0033 0.0016 'International Tables Vol C Tables 4.2.6.8 and 6.1.1.4'
H H 0.0000 0.0000 'International Tables Vol C Tables 4.2.6.8 and 6.1.1.4'
O O 0.0106 0.0060 'International Tables Vol C Tables 4.2.6.8 and 6.1.1.4'
F F 0.0171 0.0103 'International Tables Vol C Tables 4.2.6.8 and 6.1.1.4'
Ni Ni 0.3393 1.1124 'International Tables Vol C Tables 4.2.6.8 and 6.1.1.4'

loop_
_geom_angle_atom_site_label_1
_geom_angle_atom_site_label_2
_geom_angle_atom_site_label_3
_geom_angle
_geom_angle_site_symmetry_1
_geom_angle_site_symmetry_3
_geom_angle_publ_flag
O3 Ni1 O4 93.64(13) . . ?
O3 Ni1 O1 96.37(12) . . ?
O4 Ni1 O1 90.40(12) . . ?
O3 Ni1 O2 170.85(12) . . ?
O4 Ni1 O2 92.39(11) . . ?
O1 Ni1 O2 90.47(11) . . ?
O3 Ni1 O5 94.08(12) . . ?
O4 Ni1 O5 163.66(11) . . ?
O1 Ni1 O5 103.02(11) . . ?
O2 Ni1 O5 78.40(11) . . ?
O3 Ni1 O7 99.18(11) . . ?
O4 Ni1 O7 91.62(11) . . ?
O1 Ni1 O7 164.16(11) . . ?
O2 Ni1 O7 73.76(10) . . ?
O5 Ni1 O7 72.94(10) . . ?
O3 Ni1 Ni2 124.80(9) . . ?
O4 Ni1 Ni2 120.65(9) . . ?
O1 Ni1 Ni2 122.51(9) . . ?
O2 Ni1 Ni2 46.05(8) . . ?
O5 Ni1 Ni2 43.85(7) . . ?
O7 Ni1 Ni2 44.26(7) . . ?
O5 Ni2 O8 175.19(12) . . ?
O5 Ni2 O6 93.08(12) . . ?
O8 Ni2 O6 84.38(12) . . ?
O5 Ni2 O7 83.51(11) . . ?
O8 Ni2 O7 92.69(11) . . ?
O6 Ni2 O7 96.08(11) . . ?
O5 Ni2 O9 102.89(12) . . ?
O8 Ni2 O9 80.78(11) . . ?
O6 Ni2 O9 80.94(12) . . ?
O7 Ni2 O9 173.03(11) . . ?
O5 Ni2 O2 81.00(11) . . ?
O8 Ni2 O2 101.26(11) . . ?
O6 Ni2 O2 173.10(12) . . ?
O7 Ni2 O2 79.80(11) . . ?
O9 Ni2 O2 103.76(11) . . ?
O5 Ni2 Ni1 48.53(8) . . ?
O8 Ni2 Ni1 130.78(8) . . ?
O6 Ni2 Ni1 128.59(9) . . ?
O7 Ni2 Ni1 53.73(7) . . ?
O9 Ni2 Ni1 132.84(8) . . ?
O2 Ni2 Ni1 44.54(7) . . ?
O5 Ni2 Ni3 133.29(8) . . ?
O8 Ni2 Ni3 47.92(8) . . ?
O6 Ni2 Ni3 56.19(9) . . ?
O7 Ni2 Ni3 129.25(8) . . ?
O9 Ni2 Ni3 44.00(8) . . ?
O2 Ni2 Ni3 130.66(8) . . ?
Ni1 Ni2 Ni3 175.08(2) . . ?
O12 Ni3 O11 93.44(12) . . ?
O12 Ni3 O10 100.73(14) . . ?
O11 Ni3 O10 91.21(14) . . ?
O12 Ni3 O9 168.17(13) . . ?
O11 Ni3 O9 91.19(12) . . ?
O10 Ni3 O9 90.04(13) . . ?
O12 Ni3 O8 94.89(11) . . ?
O11 Ni3 O8 164.85(12) . . ?
O10 Ni3 O8 99.61(12) . . ?
O9 Ni3 O8 78.34(11) . . ?
O12 Ni3 O6 96.65(12) . . ?
O11 Ni3 O6 95.02(12) . . ?
O10 Ni3 O6 161.14(12) . . ?
O9 Ni3 O6 72.07(11) . . ?
O8 Ni3 O6 71.48(10) . . ?
O12 Ni3 Ni2 123.56(9) . . ?
O11 Ni3 Ni2 121.52(9) . . ?
O10 Ni3 Ni2 119.19(10) . . ?
O9 Ni3 Ni2 45.37(8) . . ?
O8 Ni3 Ni2 43.62(7) . . ?
O6 Ni3 Ni2 43.15(7) . . ?
C2 O1 Ni1 122.1(3) . . ?
C4 O2 Ni1 122.3(2) . . ?
C4 O2 Ni2 145.0(3) . . ?
Ni1 O2 Ni2 89.41(10) . . ?
C7 O3 Ni1 122.4(3) . . ?
C9 O4 Ni1 122.5(3) . . ?
C12 O5 Ni2 123.6(3) . . ?
C12 O5 Ni1 136.9(3) . . ?
Ni2 O5 Ni1 87.63(10) . . ?
C14 O6 Ni2 123.0(3) . . ?
C14 O6 Ni3 135.2(3) . . ?
Ni2 O6 Ni3 80.66(10) . . ?
C17 O7 Ni2 122.4(2) . . ?
C17 O7 Ni1 130.5(2) . . ?
Ni2 O7 Ni1 82.00(9) . . ?
C19 O8 Ni2 123.8(2) . . ?
C19 O8 Ni3 139.3(2) . . ?
Ni2 O8 Ni3 88.46(10) . . ?
C22 O9 Ni3 121.0(3) . . ?
C22 O9 Ni2 144.9(3) . . ?
Ni3 O9 Ni2 90.63(11) . . ?
C24 O10 Ni3 122.0(3) . . ?
C27 O11 Ni3 123.4(3) . . ?
C29 O12 Ni3 123.3(3) . . ?
F1 C1 F3 108.5(7) . . ?
F1 C1 F2 107.9(7) . . ?
F3 C1 F2 109.0(7) . . ?
F1 C1 C2 112.7(5) . . ?
F3 C1 C2 110.0(5) . . ?
F2 C1 C2 108.6(5) . . ?
O1 C2 C3 128.3(4) . . ?
O1 C2 C1 115.1(4) . . ?
C3 C2 C1 116.6(4) . . ?
C4 C3 C2 123.6(4) . . ?
C4 C3 H3 119(3) . . ?
C2 C3 H3 117(3) . . ?
O2 C4 C3 126.1(4) . . ?
O2 C4 C5 113.7(3) . . ?
C3 C4 C5 120.2(4) . . ?
F6 C5 F4 111.0(4) . . ?
F6 C5 F5 104.0(4) . . ?
F4 C5 F5 105.2(4) . . ?
F6 C5 C4 112.0(4) . . ?
F4 C5 C4 113.7(4) . . ?
F5 C5 C4 110.2(4) . . ?
F9 C6 F7 113.0(9) . . ?
F9 C6 F8 104.7(9) . . ?
F7 C6 F8 104.6(9) . . ?
F9 C6 C7 114.0(7) . . ?
F7 C6 C7 112.2(6) . . ?
F8 C6 C7 107.3(8) . . ?
O3 C7 C8 129.0(4) . . ?
O3 C7 C6 115.2(5) . . ?
C8 C7 C6 115.8(5) . . ?
C7 C8 C9 122.3(4) . . ?
C7 C8 H8 118(3) . . ?
C9 C8 H8 119(3) . . ?
O4 C9 C8 127.9(4) . . ?
O4 C9 C10 113.3(4) . . ?
C8 C9 C10 118.8(4) . . ?
F11 C10 F12 111.7(11) . . ?
F11 C10 F10 113.2(9) . . ?
F12 C10 F10 108.1(10) . . ?
F11 C10 C9 111.1(6) . . ?
F12 C10 C9 107.1(7) . . ?
F10 C10 C9 105.4(7) . . ?
F15 C11 F14 109.2(5) . . ?
F15 C11 F13 107.6(5) . . ?
F14 C11 F13 107.1(5) . . ?
F15 C11 C12 110.3(5) . . ?
F14 C11 C12 111.7(4) . . ?
F13 C11 C12 110.8(4) . . ?
O5 C12 C13 127.3(4) . . ?
O5 C12 C11 115.6(4) . . ?
C13 C12 C11 117.1(4) . . ?
C12 C13 C14 124.6(4) . . ?
C12 C13 H13 117(4) . . ?
C14 C13 H13 119(4) . . ?
O6 C14 C13 127.9(4) . . ?
O6 C14 C15 113.7(4) . . ?
C13 C14 C15 118.4(4) . . ?
F17 C15 F18 111.9(9) . . ?
F17 C15 F16 105.3(9) . . ?
F18 C15 F16 108.7(8) . . ?
F17 C15 C14 109.9(7) . . ?
F18 C15 C14 109.9(5) . . ?
F16 C15 C14 111.1(6) . . ?
F19 C16 F20 107.6(3) . . ?
F19 C16 F21 108.2(4) . . ?
F20 C16 F21 107.3(3) . . ?
F19 C16 C17 111.6(3) . . ?
F20 C16 C17 112.3(3) . . ?
F21 C16 C17 109.7(3) . . ?
O7 C17 C18 128.2(4) . . ?
O7 C17 C16 116.1(3) . . ?
C18 C17 C16 115.7(3) . . ?
C19 C18 C17 125.0(4) . . ?
C19 C18 H18 118(3) . . ?
C17 C18 H18 117(3) . . ?
O8 C19 C18 127.0(4) . . ?
O8 C19 C20 114.6(3) . . ?
C18 C19 C20 118.4(4) . . ?
F23 C20 F24 107.1(6) . . ?
F23 C20 F22 109.3(6) . . ?
F24 C20 F22 107.1(6) . . ?
F23 C20 C19 111.7(4) . . ?
F24 C20 C19 112.0(4) . . ?
F22 C20 C19 109.4(4) . . ?
F27 C21 F26 109.4(4) . . ?
F27 C21 F25 106.7(5) . . ?
F26 C21 F25 105.3(5) . . ?
F27 C21 C22 113.8(5) . . ?
F26 C21 C22 110.9(4) . . ?
F25 C21 C22 110.4(4) . . ?
O9 C22 C23 126.9(4) . . ?
O9 C22 C21 113.1(4) . . ?
C23 C22 C21 120.0(4) . . ?
C22 C23 C24 122.4(4) . . ?
C22 C23 H23 116(4) . . ?
C24 C23 H23 121(4) . . ?
O10 C24 C23 128.4(5) . . ?
O10 C24 C25 112.7(5) . . ?
C23 C24 C25 119.0(5) . . ?
F28 C25 F29 112.0(9) . . ?
F28 C25 F30 112.7(9) . . ?
F29 C25 F30 101.6(8) . . ?
F28 C25 C24 115.4(5) . . ?
F29 C25 C24 104.9(6) . . ?
F30 C25 C24 109.0(7) . . ?
F31 C26 F33 109.9(7) . . ?
F31 C26 F32 108.8(7) . . ?
F33 C26 F32 106.4(6) . . ?
F31 C26 C27 110.4(5) . . ?
F33 C26 C27 113.7(5) . . ?
F32 C26 C27 107.5(5) . . ?
O11 C27 C28 127.5(4) . . ?
O11 C27 C26 113.2(4) . . ?
C28 C27 C26 119.2(4) . . ?
C29 C28 C27 122.2(4) . . ?
C29 C28 H28 116(3) . . ?
C27 C28 H28 122(3) . . ?
O12 C29 C28 128.9(4) . . ?
O12 C29 C30 113.3(4) . . ?
C28 C29 C30 117.7(4) . . ?
F35 C30 F34 107.6(4) . . ?
F35 C30 F36 106.9(4) . . ?
F34 C30 F36 107.1(4) . . ?
F35 C30 C29 113.0(4) . . ?
F34 C30 C29 112.0(4) . . ?
F36 C30 C29 109.8(4) . . ?

loop_
_geom_bond_atom_site_label_1
_geom_bond_atom_site_label_2
_geom_bond_distance
_geom_bond_site_symmetry_2
_geom_bond_publ_flag
Ni1 O3 1.941(3) . ?
Ni1 O4 1.960(3) . ?
Ni1 O1 1.992(3) . ?
Ni1 O2 2.012(3) . ?
Ni1 O5 2.151(3) . ?
Ni1 O7 2.335(3) . ?
Ni1 Ni2 2.8682(8) . ?
Ni2 O5 1.989(3) . ?
Ni2 O8 1.993(3) . ?
Ni2 O6 2.001(3) . ?
Ni2 O7 2.022(3) . ?
Ni2 O9 2.055(3) . ?
Ni2 O2 2.065(3) . ?
Ni2 Ni3 2.8875(8) . ?
Ni3 O12 1.939(3) . ?
Ni3 O11 1.955(3) . ?
Ni3 O10 1.989(3) . ?
Ni3 O9 2.006(3) . ?
Ni3 O8 2.144(3) . ?
Ni3 O6 2.431(3) . ?
O1 C2 1.242(5) . ?
O2 C4 1.289(5) . ?
O3 C7 1.263(6) . ?
O4 C9 1.260(5) . ?
O5 C12 1.272(5) . ?
O6 C14 1.266(5) . ?
O7 C17 1.260(5) . ?
O8 C19 1.274(5) . ?
O9 C22 1.285(5) . ?
O10 C24 1.239(6) . ?
O11 C27 1.263(5) . ?
O12 C29 1.260(5) . ?
C1 F1 1.331(8) . ?
C1 F3 1.344(8) . ?
C1 F2 1.364(8) . ?
C1 C2 1.544(6) . ?
C2 C3 1.410(6) . ?
C3 C4 1.365(6) . ?
C3 H3 0.92(5) . ?
C4 C5 1.521(6) . ?
C5 F6 1.300(6) . ?
C5 F4 1.304(5) . ?
C5 F5 1.348(6) . ?
C6 F9 1.280(11) . ?
C6 F7 1.323(9) . ?
C6 F8 1.399(12) . ?
C6 C7 1.524(7) . ?
C7 C8 1.380(7) . ?
C8 C9 1.385(7) . ?
C8 H8 0.97(5) . ?
C9 C10 1.525(7) . ?
C10 F11 1.342(9) . ?
C10 F12 1.359(10) . ?
C10 F10 1.400(10) . ?
C11 F15 1.303(7) . ?
C11 F14 1.315(6) . ?
C11 F13 1.338(7) . ?
C11 C12 1.533(6) . ?
C12 C13 1.386(6) . ?
C13 C14 1.388(7) . ?
C13 H13 0.82(5) . ?
C14 C15 1.540(6) . ?
C15 F17 1.338(10) . ?
C15 F18 1.341(8) . ?
C15 F16 1.363(9) . ?
C16 F19 1.322(5) . ?
C16 F20 1.325(5) . ?
C16 F21 1.331(5) . ?
C16 C17 1.537(5) . ?
C17 C18 1.391(5) . ?
C18 C19 1.379(6) . ?
C18 H18 0.91(5) . ?
C19 C20 1.534(5) . ?
C20 F23 1.320(8) . ?
C20 F24 1.328(7) . ?
C20 F22 1.370(7) . ?
C21 F27 1.303(6) . ?
C21 F26 1.325(6) . ?
C21 F25 1.352(7) . ?
C21 C22 1.530(7) . ?
C22 C23 1.362(7) . ?
C23 C24 1.415(7) . ?
C23 H23 0.89(6) . ?
C24 C25 1.534(8) . ?
C25 F28 1.280(9) . ?
C25 F29 1.375(10) . ?
C25 F30 1.385(10) . ?
C26 F31 1.326(8) . ?
C26 F33 1.326(7) . ?
C26 F32 1.383(8) . ?
C26 C27 1.533(7) . ?
C27 C28 1.392(7) . ?
C28 C29 1.379(6) . ?
C28 H28 0.91(5) . ?
C29 C30 1.538(6) . ?
C30 F35 1.319(6) . ?
C30 F34 1.330(6) . ?
C30 F36 1.338(6) . ?
